data_1558525
loop_
_publ_author_name
'Pu, De-Bing'
'Zhang, Xing-Jie'
'Bi, De-Wen'
'Gao, Jun-Bo'
'Yang, Yan'
'Li, Xiao-Li'
'Lin, Jing'
'Li, Xiao-Nian'
'Zhang, Rui-Han'
'Xiao, Wei-Lie'

_publ_section_title
;
 Callicarpins, Two Classes of Rearranged <i>ent</i>-Clerodane Diterpenoids
 from <i>Callicarpa</i> Plants Blocking NLRP3 Inflammasome-Induced
 Pyroptosis.
;
_journal_issue 7
_journal_name_full 'Journal of natural products'
_journal_page_first 2191
_journal_page_last 2199
_journal_paper_doi 10.1021/acs.jnatprod.0c00288
_journal_volume 83
_journal_year 2020
_chemical_absolute_configuration ad
_chemical_formula_moiety 'C26 H36 O9'
_chemical_formula_sum 'C26 H36 O9'
_chemical_formula_weight 492.55
_space_group_crystal_system monoclinic
_space_group_IT_number 4
_space_group_name_Hall 'P 2yb'
_space_group_name_H-M_alt 'P 1 21 1'
_atom_sites_solution_hydrogens geom
_cell_angle_alpha 90
_cell_angle_beta 99.538(2)
_cell_angle_gamma 90
_cell_formula_units_Z 2
_cell_length_a 6.6138(3)
_cell_length_b 10.4910(5)
_cell_length_c 18.5288(9)
_cell_measurement_reflns_used 9950
_cell_measurement_temperature 100.(2)
_cell_measurement_theta_max 72.2831
_cell_measurement_theta_min 2.4180
_cell_volume 1267.86(10)
_computing_cell_refinement 'SAINT V8.38A (Bruker AXS Inc., 2017)'
_computing_data_collection 'Bruker Instrument Service vV6.2.9'
_computing_data_reduction 'SAINT V8.38A (Bruker AXS Inc., 2017)'
_computing_structure_refinement 'SHELXL-2017/1 (Sheldrick, 2017)'
_computing_structure_solution 'SHELXT 2014/5 (Sheldrick, 2014)'
_diffrn_ambient_temperature 100.(2)
_diffrn_detector_area_resol_mean 7.3910
_diffrn_measured_fraction_theta_full 0.998
_diffrn_measured_fraction_theta_max 0.998
_diffrn_measurement_device_type 'Bruker D8 VENTURE PHOTON II'
_diffrn_radiation_monochromator 'Helixos MX multilayer Optic'
_diffrn_radiation_type 'Cu K\a'
_diffrn_radiation_wavelength 1.54178
_diffrn_reflns_av_R_equivalents 0.0367
_diffrn_reflns_av_unetI/netI 0.0335
_diffrn_reflns_limit_h_max 8
_diffrn_reflns_limit_h_min -7
_diffrn_reflns_limit_k_max 12
_diffrn_reflns_limit_k_min -12
_diffrn_reflns_limit_l_max 22
_diffrn_reflns_limit_l_min -22
_diffrn_reflns_number 16964
_diffrn_reflns_theta_full 72.28
_diffrn_reflns_theta_max 72.28
_diffrn_reflns_theta_min 2.42
_diffrn_source 'Ius Diamond'
_diffrn_source_type Microfocus
_exptl_absorpt_coefficient_mu 0.804
_exptl_absorpt_correction_T_max 0.96
_exptl_absorpt_correction_T_min 0.80
_exptl_absorpt_correction_type multi-scan
_exptl_absorpt_process_details
;
SADABS-2016/2 - Bruker AXS area detector scaling and absorption correction
;
_exptl_crystal_colour 'translucent light colourless'
_exptl_crystal_density_diffrn 1.290
_exptl_crystal_density_method 'not measured'
_exptl_crystal_description plate
_exptl_crystal_F_000 528
_exptl_crystal_size_max 0.490
_exptl_crystal_size_mid 0.460
_exptl_crystal_size_min 0.050
_refine_diff_density_max 0.277
_refine_diff_density_min -0.176
_refine_ls_abs_structure_details
;

Flack x determined using 2179 quotients [(I+)-(I-)]/[(I+)+(I-)]
(Parsons, Flack and Wagner, Acta Cryst. B69 (2013) 249-259).
;
_refine_ls_abs_structure_Flack 0.04(6)
_refine_ls_extinction_method none
_refine_ls_goodness_of_fit_ref 0.916
_refine_ls_hydrogen_treatment constr
_refine_ls_matrix_type full
_refine_ls_number_parameters 322
_refine_ls_number_reflns 4963
_refine_ls_number_restraints 1
_refine_ls_restrained_S_all 0.916
_refine_ls_R_factor_all 0.0346
_refine_ls_R_factor_gt 0.0336
_refine_ls_shift/su_max 0.000
_refine_ls_shift/su_mean 0.000
_refine_ls_structure_factor_coef Fsqd
_refine_ls_weighting_details 'w=1/[\s^2^(Fo^2^)+(0.1000P)^2^] where P=(Fo^2^+2Fc^2^)/3'
_refine_ls_weighting_scheme calc
_refine_ls_wR_factor_gt 0.1034
_refine_ls_wR_factor_ref 0.1058
_reflns_number_gt 4830
_reflns_number_total 4963
_reflns_threshold_expression 'I > 2\s(I)'
_cod_data_source_file np0c00288_si_003.cif
_cod_data_source_block xpc69a1
_cod_depositor_comments
;
The following automatic conversions were performed:

data item '_exptl_absorpt_correction_type' value 'Multi-Scan' was
changed to 'multi-scan' in accordance with the
/home/data/users/saulius/crontab/automatic-downloads/rss-feeds/ACS/lib/dictionaries/cif_core.dic
dictionary named 'cif_core.dic' version 2.4.2 last updated on
2011-04-26.

Automatic conversion script
Id: cif_fix_values 7556 2019-12-06 15:28:31Z antanas 

 Adding full bibliography for 1558521--1558525.cif.
;
_cod_database_code 1558525

loop_
_space_group_symop_operation_xyz
'x, y, z'
'-x, y+1/2, -z'

loop_
_atom_site_type_symbol
_atom_site_label
_atom_site_fract_x
_atom_site_fract_y
_atom_site_fract_z
_atom_site_U_iso_or_equiv
_atom_site_adp_type
_atom_site_calc_flag
_atom_site_refinement_flags_adp
_atom_site_refinement_flags_occupancy
_atom_site_refinement_flags_posn
_atom_site_occupancy
_atom_site_disorder_assembly
_atom_site_disorder_group
O O1 0.6813(2) 0.12280(14) 0.84409(8) 0.0234(3) Uani d . . . 1 . .
O O2 0.2342(2) 0.89284(15) 0.56025(9) 0.0296(4) Uani d . . . 1 . .
O O3 0.5177(3) 0.83961(16) 0.51269(9) 0.0330(4) Uani d . . . 1 . .
O O4 0.6108(3) 0.69121(19) 0.43693(10) 0.0386(4) Uani d . . . 1 . .
O O5 0.2798(2) 0.53341(14) 0.66047(8) 0.0229(3) Uani d . . . 1 . .
O O6 -0.0122(3) 0.6261(2) 0.60399(12) 0.0422(5) Uani d . . . 1 . .
O O7 0.3286(2) 0.21597(16) 0.92764(9) 0.0294(3) Uani d . . . 1 . .
O O8 0.8364(3) -0.02189(17) 0.78194(10) 0.0341(4) Uani d . . . 1 . .
O O9 0.2596(3) 0.97103(18) 0.67386(9) 0.0358(4) Uani d . . . 1 . .
C C1 0.9413(3) 0.0009(2) 0.91219(13) 0.0278(4) Uani d . . . 1 . .
H H1 0.967759 -0.090907 0.916442 0.042 Uiso calc U . R 1 . .
H H16 0.864937 0.027998 0.950574 0.042 Uiso calc U . R 1 . .
H H15 1.071841 0.046954 0.917645 0.042 Uiso calc U . R 1 . .
C C2 0.8173(3) 0.0296(2) 0.83836(12) 0.0235(4) Uani d . . . 1 . .
C C3 0.5494(3) 0.1645(2) 0.77756(12) 0.0228(4) Uani d . . . 1 . .
H H22 0.525844 0.091404 0.74255 0.027 Uiso calc U . R 1 . .
C C4 0.6543(3) 0.27147(19) 0.74291(12) 0.0230(4) Uani d . . . 1 . .
H H20 0.562659 0.299745 0.69803 0.028 Uiso calc U . R 1 . .
H H21 0.780674 0.237333 0.727959 0.028 Uiso calc U . R 1 . .
C C5 0.7115(3) 0.38765(19) 0.79205(11) 0.0198(4) Uani d . . . 1 . .
H H19 0.792791 0.447163 0.766841 0.024 Uiso calc U . R 1 . .
H H18 0.799723 0.35932 0.837685 0.024 Uiso calc U . R 1 . .
C C6 0.5248(3) 0.46018(18) 0.81228(10) 0.0164(4) Uani d . . . 1 . .
H H17 0.40799 0.439232 0.772471 0.02 Uiso calc U . R 1 . .
C C7 0.5497(3) 0.60948(18) 0.80902(10) 0.0170(4) Uani d . . . 1 . .
C C8 0.5661(3) 0.64990(19) 0.72915(10) 0.0189(4) Uani d . . . 1 . .
H H36 0.633779 0.734331 0.731693 0.023 Uiso calc U . R 1 . .
H H11 0.659514 0.588907 0.710552 0.023 Uiso calc U . R 1 . .
C C9 0.3709(3) 0.65888(19) 0.67164(11) 0.0207(4) Uani d . . . 1 . .
H H7 0.271616 0.72 0.688013 0.025 Uiso calc U . R 1 . .
C C10 0.4301(3) 0.70263(19) 0.60111(11) 0.0208(4) Uani d . . . 1 . .
C C11 0.4357(4) 0.8410(2) 0.57890(12) 0.0265(4) Uani d . . . 1 . .
H H5 0.522344 0.89304 0.617434 0.032 Uiso calc U . R 1 . .
C C12 0.1662(4) 0.9627(2) 0.61297(13) 0.0290(5) Uani d . . . 1 . .
C C13 -0.0364(4) 1.0218(3) 0.58463(16) 0.0390(6) Uani d . . . 1 . .
H H2 -0.096824 1.055107 0.62566 0.059 Uiso calc U . R 1 . .
H H4 -0.127807 0.957517 0.558348 0.059 Uiso calc U . R 1 . .
H H3 -0.017677 1.091697 0.551257 0.059 Uiso calc U . R 1 . .
C C14 0.5472(3) 0.7156(2) 0.49277(12) 0.0274(4) Uani d . . . 1 . .
C C15 0.4910(3) 0.6318(2) 0.54924(12) 0.0246(4) Uani d . . . 1 . .
H H6 0.49708 0.541362 0.548943 0.03 Uiso calc U . R 1 . .
C C16 0.0823(3) 0.5311(2) 0.62543(12) 0.0287(5) Uani d . . . 1 . .
C C17 0.0065(4) 0.3965(3) 0.61605(14) 0.0370(6) Uani d . . . 1 . .
H H10 -0.118962 0.394043 0.579576 0.056 Uiso calc U . R 1 . .
H H8 -0.022607 0.364269 0.662897 0.056 Uiso calc U . R 1 . .
H H9 0.111644 0.343154 0.599539 0.056 Uiso calc U . R 1 . .
C C18 0.3619(3) 0.67687(19) 0.83247(11) 0.0197(4) Uani d . . . 1 . .
H H29 0.240432 0.656182 0.794512 0.024 Uiso calc U . R 1 . .
C C19 0.3161(3) 0.62602(19) 0.90519(11) 0.0210(4) Uani d . . . 1 . .
H H28 0.434466 0.643082 0.944214 0.025 Uiso calc U . R 1 . .
H H12 0.195328 0.670917 0.918086 0.025 Uiso calc U . R 1 . .
C C20 0.2741(3) 0.4838(2) 0.90074(11) 0.0219(4) Uani d . . . 1 . .
H H13 0.154698 0.467297 0.862038 0.026 Uiso calc U . R 1 . .
H H27 0.238798 0.454202 0.947837 0.026 Uiso calc U . R 1 . .
C C21 0.4606(3) 0.40735(19) 0.88375(11) 0.0186(4) Uani d . . . 1 . .
C C22 0.3779(3) 0.26919(19) 0.87499(12) 0.0210(4) Uani d . . . 1 . .
C C23 0.3463(3) 0.1997(2) 0.80185(12) 0.0227(4) Uani d . . . 1 . .
H H14 0.265818 0.25456 0.764137 0.027 Uiso calc U . R 1 . .
H H23 0.266255 0.121 0.805907 0.027 Uiso calc U . R 1 . .
C C24 0.6311(3) 0.4074(2) 0.95165(11) 0.0241(4) Uani d . . . 1 . .
H H26 0.580819 0.365355 0.992474 0.036 Uiso calc U . R 1 . .
H H25 0.66973 0.495422 0.965225 0.036 Uiso calc U . R 1 . .
H H24 0.750988 0.361367 0.940358 0.036 Uiso calc U . R 1 . .
C C25 0.3810(3) 0.8230(2) 0.83517(12) 0.0268(4) Uani d . . . 1 . .
H H32 0.246872 0.860682 0.837863 0.04 Uiso calc U . R 1 . .
H H30 0.42909 0.853411 0.790948 0.04 Uiso calc U . R 1 . .
H H31 0.479235 0.848049 0.878406 0.04 Uiso calc U . R 1 . .
C C26 0.7510(3) 0.65528(19) 0.85657(11) 0.0216(4) Uani d . . . 1 . .
H H35 0.780023 0.742926 0.843129 0.032 Uiso calc U . R 1 . .
H H34 0.863984 0.599593 0.848408 0.032 Uiso calc U . R 1 . .
H H33 0.736441 0.652348 0.908332 0.032 Uiso calc U . R 1 . .

loop_
_atom_site_aniso_label
_atom_site_aniso_U_11
_atom_site_aniso_U_22
_atom_site_aniso_U_33
_atom_site_aniso_U_12
_atom_site_aniso_U_13
_atom_site_aniso_U_23
O1 0.0241(7) 0.0189(7) 0.0263(8) 0.0027(6) 0.0019(6) -0.0002(5)
O2 0.0334(8) 0.0255(8) 0.0271(8) 0.0058(7) -0.0033(6) -0.0019(6)
O3 0.0453(10) 0.0262(8) 0.0294(9) 0.0000(7) 0.0123(7) 0.0057(6)
O4 0.0481(10) 0.0437(10) 0.0275(8) 0.0070(8) 0.0169(7) 0.0038(7)
O5 0.0224(6) 0.0233(7) 0.0213(7) -0.0057(5) -0.0011(5) 0.0022(5)
O6 0.0265(8) 0.0477(11) 0.0484(11) 0.0043(8) -0.0055(8) -0.0030(9)
O7 0.0339(8) 0.0254(7) 0.0302(8) -0.0051(7) 0.0092(6) 0.0045(6)
O8 0.0361(8) 0.0328(9) 0.0352(9) 0.0095(7) 0.0113(7) -0.0019(7)
O9 0.0383(9) 0.0393(9) 0.0283(9) -0.0020(7) 0.0006(7) -0.0064(7)
C1 0.0240(9) 0.0246(10) 0.0346(12) 0.0016(8) 0.0046(9) 0.0058(8)
C2 0.0213(9) 0.0183(9) 0.0325(11) -0.0021(7) 0.0088(8) 0.0022(8)
C3 0.0260(9) 0.0187(9) 0.0227(9) -0.0010(8) 0.0005(8) -0.0028(7)
C4 0.0254(9) 0.0189(9) 0.0255(10) 0.0016(8) 0.0066(8) -0.0003(7)
C5 0.0192(8) 0.0166(8) 0.0236(9) 0.0004(7) 0.0035(7) -0.0002(7)
C6 0.0166(8) 0.0155(8) 0.0166(9) -0.0010(7) 0.0007(7) -0.0015(6)
C7 0.0163(8) 0.0165(9) 0.0175(9) 0.0000(7) 0.0005(7) -0.0009(6)
C8 0.0190(9) 0.0174(9) 0.0198(9) -0.0020(7) 0.0022(7) 0.0006(7)
C9 0.0210(9) 0.0200(9) 0.0208(9) -0.0006(8) 0.0029(7) -0.0002(7)
C10 0.0211(8) 0.0187(9) 0.0217(9) -0.0018(7) 0.0004(7) 0.0013(7)
C11 0.0330(11) 0.0208(10) 0.0254(11) 0.0002(8) 0.0041(9) 0.0016(8)
C12 0.0332(11) 0.0243(10) 0.0287(11) -0.0032(9) 0.0030(9) -0.0007(9)
C13 0.0344(12) 0.0376(13) 0.0429(14) 0.0055(10) 0.0004(10) -0.0049(11)
C14 0.0297(10) 0.0276(10) 0.0248(11) 0.0024(9) 0.0045(8) 0.0035(9)
C15 0.0270(10) 0.0242(10) 0.0223(10) 0.0003(8) 0.0034(8) 0.0016(8)
C16 0.0211(9) 0.0426(13) 0.0226(10) -0.0064(9) 0.0040(8) -0.0007(9)
C17 0.0327(11) 0.0481(15) 0.0285(12) -0.0180(11) -0.0001(9) -0.0002(10)
C18 0.0193(8) 0.0201(10) 0.0193(9) 0.0018(7) 0.0020(7) -0.0019(7)
C19 0.0205(9) 0.0230(10) 0.0194(9) 0.0001(7) 0.0035(7) -0.0034(7)
C20 0.0205(9) 0.0245(10) 0.0216(9) -0.0001(8) 0.0058(7) -0.0004(8)
C21 0.0179(8) 0.0185(9) 0.0189(9) -0.0012(7) 0.0018(7) 0.0016(7)
C22 0.0170(8) 0.0209(9) 0.0247(10) 0.0017(7) 0.0019(7) 0.0024(7)
C23 0.0207(8) 0.0190(9) 0.0273(10) -0.0035(7) 0.0001(8) -0.0005(8)
C24 0.0238(9) 0.0261(10) 0.0212(10) -0.0012(8) 0.0006(8) 0.0020(8)
C25 0.0310(10) 0.0203(10) 0.0300(11) 0.0040(8) 0.0075(9) -0.0024(8)
C26 0.0190(9) 0.0182(9) 0.0259(10) -0.0037(7) -0.0010(7) -0.0008(8)

loop_
_atom_type_symbol
_atom_type_description
_atom_type_scat_dispersion_real
_atom_type_scat_dispersion_imag
_atom_type_scat_source
C C 0.0181 0.0091 'International Tables Vol C Tables 4.2.6.8 and 6.1.1.4'
H H 0.0000 0.0000 'International Tables Vol C Tables 4.2.6.8 and 6.1.1.4'
O O 0.0492 0.0322 'International Tables Vol C Tables 4.2.6.8 and 6.1.1.4'

loop_
_geom_angle_atom_site_label_1
_geom_angle_atom_site_label_2
_geom_angle_atom_site_label_3
_geom_angle_site_symmetry_1
_geom_angle_site_symmetry_3
_geom_angle
_geom_angle_publ_flag
C2 O1 C3 . . 117.85(17) ?
C12 O2 C11 . . 116.06(18) ?
C14 O3 C11 . . 109.46(16) ?
C16 O5 C9 . . 115.35(17) ?
C2 C1 H1 . . 109.5 ?
C2 C1 H16 . . 109.5 ?
H1 C1 H16 . . 109.5 ?
C2 C1 H15 . . 109.5 ?
H1 C1 H15 . . 109.5 ?
H16 C1 H15 . . 109.5 ?
O8 C2 O1 . . 124.3(2) ?
O8 C2 C1 . . 125.5(2) ?
O1 C2 C1 . . 110.17(18) ?
O1 C3 C4 . . 109.19(17) ?
O1 C3 C23 . . 104.82(16) ?
C4 C3 C23 . . 115.58(17) ?
O1 C3 H22 . . 109.0 ?
C4 C3 H22 . . 109.0 ?
C23 C3 H22 . . 109.0 ?
C3 C4 C5 . . 115.00(17) ?
C3 C4 H20 . . 108.5 ?
C5 C4 H20 . . 108.5 ?
C3 C4 H21 . . 108.5 ?
C5 C4 H21 . . 108.5 ?
H20 C4 H21 . . 107.5 ?
C4 C5 C6 . . 114.00(16) ?
C4 C5 H19 . . 108.8 ?
C6 C5 H19 . . 108.8 ?
C4 C5 H18 . . 108.8 ?
C6 C5 H18 . . 108.8 ?
H19 C5 H18 . . 107.6 ?
C5 C6 C21 . . 111.80(15) ?
C5 C6 C7 . . 112.69(16) ?
C21 C6 C7 . . 115.52(16) ?
C5 C6 H17 . . 105.2 ?
C21 C6 H17 . . 105.2 ?
C7 C6 H17 . . 105.2 ?
C26 C7 C18 . . 110.62(16) ?
C26 C7 C8 . . 105.52(16) ?
C18 C7 C8 . . 109.03(15) ?
C26 C7 C6 . . 111.88(15) ?
C18 C7 C6 . . 110.35(16) ?
C8 C7 C6 . . 109.29(15) ?
C9 C8 C7 . . 119.50(16) ?
C9 C8 H36 . . 107.4 ?
C7 C8 H36 . . 107.4 ?
C9 C8 H11 . . 107.4 ?
C7 C8 H11 . . 107.4 ?
H36 C8 H11 . . 107.0 ?
O5 C9 C10 . . 108.46(16) ?
O5 C9 C8 . . 109.00(15) ?
C10 C9 C8 . . 108.24(15) ?
O5 C9 H7 . . 110.4 ?
C10 C9 H7 . . 110.4 ?
C8 C9 H7 . . 110.4 ?
C15 C10 C9 . . 127.91(19) ?
C15 C10 C11 . . 108.42(18) ?
C9 C10 C11 . . 123.64(18) ?
O3 C11 O2 . . 105.63(18) ?
O3 C11 C10 . . 104.77(17) ?
O2 C11 C10 . . 111.56(18) ?
O3 C11 H5 . . 111.5 ?
O2 C11 H5 . . 111.5 ?
C10 C11 H5 . . 111.5 ?
O9 C12 O2 . . 122.5(2) ?
O9 C12 C13 . . 126.5(2) ?
O2 C12 C13 . . 110.9(2) ?
C12 C13 H2 . . 109.5 ?
C12 C13 H4 . . 109.5 ?
H2 C13 H4 . . 109.5 ?
C12 C13 H3 . . 109.5 ?
H2 C13 H3 . . 109.5 ?
H4 C13 H3 . . 109.5 ?
O4 C14 O3 . . 121.0(2) ?
O4 C14 C15 . . 130.8(2) ?
O3 C14 C15 . . 108.21(18) ?
C10 C15 C14 . . 109.0(2) ?
C10 C15 H6 . . 125.5 ?
C14 C15 H6 . . 125.5 ?
O6 C16 O5 . . 123.2(2) ?
O6 C16 C17 . . 126.4(2) ?
O5 C16 C17 . . 110.4(2) ?
C16 C17 H10 . . 109.5 ?
C16 C17 H8 . . 109.5 ?
H10 C17 H8 . . 109.5 ?
C16 C17 H9 . . 109.5 ?
H10 C17 H9 . . 109.5 ?
H8 C17 H9 . . 109.5 ?
C19 C18 C25 . . 110.30(16) ?
C19 C18 C7 . . 111.91(16) ?
C25 C18 C7 . . 113.44(17) ?
C19 C18 H29 . . 106.9 ?
C25 C18 H29 . . 106.9 ?
C7 C18 H29 . . 106.9 ?
C20 C19 C18 . . 110.93(16) ?
C20 C19 H28 . . 109.5 ?
C18 C19 H28 . . 109.5 ?
C20 C19 H12 . . 109.5 ?
C18 C19 H12 . . 109.5 ?
H28 C19 H12 . . 108.0 ?
C19 C20 C21 . . 112.09(16) ?
C19 C20 H13 . . 109.2 ?
C21 C20 H13 . . 109.2 ?
C19 C20 H27 . . 109.2 ?
C21 C20 H27 . . 109.2 ?
H13 C20 H27 . . 107.9 ?
C24 C21 C20 . . 109.47(16) ?
C24 C21 C22 . . 106.46(16) ?
C20 C21 C22 . . 103.12(15) ?
C24 C21 C6 . . 115.31(15) ?
C20 C21 C6 . . 109.09(15) ?
C22 C21 C6 . . 112.66(16) ?
O7 C22 C23 . . 118.64(19) ?
O7 C22 C21 . . 118.91(19) ?
C23 C22 C21 . . 122.39(17) ?
C22 C23 C3 . . 112.31(16) ?
C22 C23 H14 . . 109.1 ?
C3 C23 H14 . . 109.1 ?
C22 C23 H23 . . 109.1 ?
C3 C23 H23 . . 109.1 ?
H14 C23 H23 . . 107.9 ?
C21 C24 H26 . . 109.5 ?
C21 C24 H25 . . 109.5 ?
H26 C24 H25 . . 109.5 ?
C21 C24 H24 . . 109.5 ?
H26 C24 H24 . . 109.5 ?
H25 C24 H24 . . 109.5 ?
C18 C25 H32 . . 109.5 ?
C18 C25 H30 . . 109.5 ?
H32 C25 H30 . . 109.5 ?
C18 C25 H31 . . 109.5 ?
H32 C25 H31 . . 109.5 ?
H30 C25 H31 . . 109.5 ?
C7 C26 H35 . . 109.5 ?
C7 C26 H34 . . 109.5 ?
H35 C26 H34 . . 109.5 ?
C7 C26 H33 . . 109.5 ?
H35 C26 H33 . . 109.5 ?
H34 C26 H33 . . 109.5 ?

loop_
_geom_bond_atom_site_label_1
_geom_bond_atom_site_label_2
_geom_bond_site_symmetry_2
_geom_bond_distance
_geom_bond_publ_flag
O1 C2 . 1.344(3) ?
O1 C3 . 1.455(3) ?
O2 C12 . 1.356(3) ?
O2 C11 . 1.427(3) ?
O3 C14 . 1.375(3) ?
O3 C11 . 1.421(3) ?
O4 C14 . 1.207(3) ?
O5 C16 . 1.359(3) ?
O5 C9 . 1.448(2) ?
O6 C16 . 1.208(3) ?
O7 C22 . 1.215(3) ?
O8 C2 . 1.202(3) ?
O9 C12 . 1.196(3) ?
C1 C2 . 1.504(3) ?
C1 H1 . 0.98 ?
C1 H16 . 0.98 ?
C1 H15 . 0.98 ?
C3 C4 . 1.517(3) ?
C3 C23 . 1.530(3) ?
C3 H22 . 1.0 ?
C4 C5 . 1.531(3) ?
C4 H20 . 0.99 ?
C4 H21 . 0.99 ?
C5 C6 . 1.549(2) ?
C5 H19 . 0.99 ?
C5 H18 . 0.99 ?
C6 C21 . 1.558(3) ?
C6 C7 . 1.577(3) ?
C6 H17 . 1.0 ?
C7 C26 . 1.546(3) ?
C7 C18 . 1.553(2) ?
C7 C8 . 1.560(3) ?
C8 C9 . 1.535(3) ?
C8 H36 . 0.99 ?
C8 H11 . 0.99 ?
C9 C10 . 1.497(3) ?
C9 H7 . 1.0 ?
C10 C15 . 1.329(3) ?
C10 C11 . 1.511(3) ?
C11 H5 . 1.0 ?
C12 C13 . 1.490(3) ?
C13 H2 . 0.98 ?
C13 H4 . 0.98 ?
C13 H3 . 0.98 ?
C14 C15 . 1.461(3) ?
C15 H6 . 0.95 ?
C16 C17 . 1.499(4) ?
C17 H10 . 0.98 ?
C17 H8 . 0.98 ?
C17 H9 . 0.98 ?
C18 C19 . 1.526(3) ?
C18 C25 . 1.539(3) ?
C18 H29 . 1.0 ?
C19 C20 . 1.517(3) ?
C19 H28 . 0.99 ?
C19 H12 . 0.99 ?
C20 C21 . 1.547(3) ?
C20 H13 . 0.99 ?
C20 H27 . 0.99 ?
C21 C24 . 1.544(3) ?
C21 C22 . 1.548(3) ?
C22 C23 . 1.523(3) ?
C23 H14 . 0.99 ?
C23 H23 . 0.99 ?
C24 H26 . 0.98 ?
C24 H25 . 0.98 ?
C24 H24 . 0.98 ?
C25 H32 . 0.98 ?
C25 H30 . 0.98 ?
C25 H31 . 0.98 ?
C26 H35 . 0.98 ?
C26 H34 . 0.98 ?
C26 H33 . 0.98 ?

loop_
_geom_hbond_atom_site_label_D
_geom_hbond_atom_site_label_H
_geom_hbond_atom_site_label_A
_geom_hbond_site_symmetry_A
_geom_hbond_distance_DH
_geom_hbond_distance_HA
_geom_hbond_distance_DA
_geom_hbond_angle_DHA
_geom_hbond_publ_flag
C1 H15 O7 1_655 0.98 2.44 3.390(3) 162.9 ?
C3 H22 O9 1_545 1.00 2.36 3.204(3) 141.4 ?
C9 H7 O9 . 1.00 2.65 3.358(3) 128.2 ?
C15 H6 O3 2_646 0.95 2.40 3.271(3) 152.3 ?
C17 H10 O2 2_546 0.98 2.58 3.389(3) 140.3 ?
C17 H9 O4 2_646 0.98 2.60 3.582(4) 176.1 ?

loop_
_geom_torsion_atom_site_label_1
_geom_torsion_atom_site_label_2
_geom_torsion_atom_site_label_3
_geom_torsion_atom_site_label_4
_geom_torsion_site_symmetry_1
_geom_torsion_site_symmetry_2
_geom_torsion_site_symmetry_3
_geom_torsion_site_symmetry_4
_geom_torsion
_geom_torsion_publ_flag
C3 O1 C2 O8 . . . . -0.4(3) ?
C3 O1 C2 C1 . . . . 179.18(17) ?
C2 O1 C3 C4 . . . . -89.4(2) ?
C2 O1 C3 C23 . . . . 146.16(17) ?
O1 C3 C4 C5 . . . . -57.7(2) ?
C23 C3 C4 C5 . . . . 60.2(2) ?
C3 C4 C5 C6 . . . . -65.0(2) ?
C4 C5 C6 C21 . . . . 89.73(19) ?
C4 C5 C6 C7 . . . . -138.18(17) ?
C5 C6 C7 C26 . . . . -54.4(2) ?
C21 C6 C7 C26 . . . . 75.9(2) ?
C5 C6 C7 C18 . . . . -177.97(15) ?
C21 C6 C7 C18 . . . . -47.7(2) ?
C5 C6 C7 C8 . . . . 62.1(2) ?
C21 C6 C7 C8 . . . . -167.64(14) ?
C26 C7 C8 C9 . . . . -160.52(17) ?
C18 C7 C8 C9 . . . . -41.7(2) ?
C6 C7 C8 C9 . . . . 79.0(2) ?
C16 O5 C9 C10 . . . . -78.0(2) ?
C16 O5 C9 C8 . . . . 164.31(16) ?
C7 C8 C9 O5 . . . . -63.7(2) ?
C7 C8 C9 C10 . . . . 178.50(16) ?
O5 C9 C10 C15 . . . . -31.6(3) ?
C8 C9 C10 C15 . . . . 86.5(2) ?
O5 C9 C10 C11 . . . . 150.52(19) ?
C8 C9 C10 C11 . . . . -91.4(2) ?
C14 O3 C11 O2 . . . . -114.3(2) ?
C14 O3 C11 C10 . . . . 3.6(2) ?
C12 O2 C11 O3 . . . . -147.37(18) ?
C12 O2 C11 C10 . . . . 99.4(2) ?
C15 C10 C11 O3 . . . . -3.6(2) ?
C9 C10 C11 O3 . . . . 174.58(18) ?
C15 C10 C11 O2 . . . . 110.2(2) ?
C9 C10 C11 O2 . . . . -71.6(2) ?
C11 O2 C12 O9 . . . . -6.9(3) ?
C11 O2 C12 C13 . . . . 174.46(19) ?
C11 O3 C14 O4 . . . . 178.0(2) ?
C11 O3 C14 C15 . . . . -2.4(3) ?
C9 C10 C15 C14 . . . . -175.85(19) ?
C11 C10 C15 C14 . . . . 2.3(2) ?
O4 C14 C15 C10 . . . . 179.5(2) ?
O3 C14 C15 C10 . . . . 0.0(3) ?
C9 O5 C16 O6 . . . . 0.8(3) ?
C9 O5 C16 C17 . . . . 179.08(17) ?
C26 C7 C18 C19 . . . . -73.4(2) ?
C8 C7 C18 C19 . . . . 170.98(15) ?
C6 C7 C18 C19 . . . . 50.9(2) ?
C26 C7 C18 C25 . . . . 52.2(2) ?
C8 C7 C18 C25 . . . . -63.4(2) ?
C6 C7 C18 C25 . . . . 176.52(17) ?
C25 C18 C19 C20 . . . . 173.87(17) ?
C7 C18 C19 C20 . . . . -58.8(2) ?
C18 C19 C20 C21 . . . . 61.4(2) ?
C19 C20 C21 C24 . . . . 71.8(2) ?
C19 C20 C21 C22 . . . . -175.15(17) ?
C19 C20 C21 C6 . . . . -55.2(2) ?
C5 C6 C21 C24 . . . . 56.3(2) ?
C7 C6 C21 C24 . . . . -74.3(2) ?
C5 C6 C21 C20 . . . . 179.95(16) ?
C7 C6 C21 C20 . . . . 49.3(2) ?
C5 C6 C21 C22 . . . . -66.2(2) ?
C7 C6 C21 C22 . . . . 163.18(15) ?
C24 C21 C22 O7 . . . . 50.5(2) ?
C20 C21 C22 O7 . . . . -64.7(2) ?
C6 C21 C22 O7 . . . . 177.80(17) ?
C24 C21 C22 C23 . . . . -132.53(19) ?
C20 C21 C22 C23 . . . . 112.3(2) ?
C6 C21 C22 C23 . . . . -5.2(2) ?
O7 C22 C23 C3 . . . . -112.4(2) ?
C21 C22 C23 C3 . . . . 70.6(2) ?
O1 C3 C23 C22 . . . . 40.4(2) ?
C4 C3 C23 C22 . . . . -79.9(2) ?
